data_7160957
loop_
_publ_author_name
'Hu, Dan'
'Yin, Heng'
'Li, Fuyu'
'He, Jiao'
'Deng, Chenlong'
'Liu, Lixia'
'Xia, Wen'
'Li, Yulong'
'Li, Chenyi'

_publ_section_title
;
 Diastereoselective construction of spiro-cyclopropyl-pyrazoles <i>via</i>
 a [2 + 1] annulation reaction of iminoindoline-derived alkenes and
 4-bromo-pyrazolones.
;
_journal_issue 5
_journal_name_full 'Organic &amp; biomolecular chemistry'
_journal_page_first 1063
_journal_page_last 1068
_journal_paper_doi 10.1039/d5ob01841b
_journal_volume 24
_journal_year 2026
_chemical_formula_moiety 'C32 H26 Br N4 O3 S'
_chemical_formula_sum 'C32 H26 Br N4 O3 S'
_chemical_formula_weight 626.54
_space_group_crystal_system triclinic
_space_group_IT_number 2
_space_group_name_Hall '-P 1'
_space_group_name_H-M_alt 'P -1'
_atom_sites_solution_hydrogens geom
_atom_sites_solution_primary dual
_audit_creation_date 2025-02-27
_audit_creation_method
;
Olex2 1.5
(compiled 2024.02.16 svn.r378c4104 for OlexSys, GUI svn.r6928)
;
_audit_update_record
;
2025-05-19 deposited with the CCDC.	2026-01-05 downloaded from the CCDC.
;
_cell_angle_alpha 84.6530(10)
_cell_angle_beta 78.8130(10)
_cell_angle_gamma 78.2160(10)
_cell_formula_units_Z 4
_cell_length_a 11.1261(4)
_cell_length_b 12.1877(4)
_cell_length_c 24.0151(8)
_cell_measurement_reflns_used 9939
_cell_measurement_temperature 297.00
_cell_measurement_theta_max 22.76
_cell_measurement_theta_min 2.30
_cell_volume 3122.41(18)
_computing_cell_refinement 'SAINT V8.40B (?, 2016)'
_computing_data_reduction 'SAINT V8.40B (?, 2016)'
_computing_molecular_graphics 'Olex2 1.5 (Dolomanov et al., 2009)'
_computing_publication_material 'Olex2 1.5 (Dolomanov et al., 2009)'
_computing_structure_refinement 'SHELXL 2019/2 (Sheldrick, 2015)'
_computing_structure_solution 'SHELXT 2018/2 (Sheldrick, 2018)'
_diffrn_ambient_temperature 297.00
_diffrn_measured_fraction_theta_full 0.998
_diffrn_measured_fraction_theta_max 0.998
_diffrn_measurement_device_type 'Bruker APEX-II CCD'
_diffrn_measurement_method '\f and \w scans'
_diffrn_radiation_type MoK\a
_diffrn_radiation_wavelength 0.71073
_diffrn_reflns_av_R_equivalents 0.0806
_diffrn_reflns_av_unetI/netI 0.0657
_diffrn_reflns_Laue_measured_fraction_full 0.998
_diffrn_reflns_Laue_measured_fraction_max 0.998
_diffrn_reflns_limit_h_max 14
_diffrn_reflns_limit_h_min -14
_diffrn_reflns_limit_k_max 16
_diffrn_reflns_limit_k_min -13
_diffrn_reflns_limit_l_max 31
_diffrn_reflns_limit_l_min -32
_diffrn_reflns_number 79843
_diffrn_reflns_point_group_measured_fraction_full 0.998
_diffrn_reflns_point_group_measured_fraction_max 0.998
_diffrn_reflns_theta_full 25.242
_diffrn_reflns_theta_max 28.300
_diffrn_reflns_theta_min 1.901
_diffrn_source_current 1.4
_diffrn_source_power 0.07
_diffrn_source_voltage 50.0
_diffrn_standards_number 0
_exptl_absorpt_coefficient_mu 1.421
_exptl_absorpt_correction_T_max 0.7457
_exptl_absorpt_correction_T_min 0.6446
_exptl_absorpt_correction_type multi-scan
_exptl_absorpt_process_details
;
SADABS-2016/2 (Bruker,2016/2) was used for absorption correction.
wR2(int) was 0.1051 before and 0.0654 after correction.
The Ratio of minimum to maximum transmission is 0.8644.
The \l/2 correction factor is Not present.
;
_exptl_crystal_density_diffrn 1.333
_exptl_crystal_description block
_exptl_crystal_F_000 1284
_exptl_crystal_size_max 0.2
_exptl_crystal_size_mid 0.15
_exptl_crystal_size_min 0.1
_refine_diff_density_max 1.056
_refine_diff_density_min -1.690
_refine_diff_density_rms 0.087
_refine_ls_extinction_method none
_refine_ls_goodness_of_fit_ref 1.054
_refine_ls_hydrogen_treatment constr
_refine_ls_matrix_type full
_refine_ls_number_parameters 743
_refine_ls_number_reflns 15497
_refine_ls_number_restraints 0
_refine_ls_restrained_S_all 1.054
_refine_ls_R_factor_all 0.1189
_refine_ls_R_factor_gt 0.0704
_refine_ls_shift/su_max 0.002
_refine_ls_shift/su_mean 0.000
_refine_ls_structure_factor_coef Fsqd
_refine_ls_weighting_details 'w=1/[\s^2^(Fo^2^)+(0.1396P)^2^+0.8384P] where P=(Fo^2^+2Fc^2^)/3'
_refine_ls_weighting_scheme calc
_refine_ls_wR_factor_gt 0.2164
_refine_ls_wR_factor_ref 0.2521
_reflns_Friedel_coverage 0.000
_reflns_number_gt 8586
_reflns_number_total 15497
_reflns_threshold_expression 'I > 2\s(I)'
_cod_data_source_file d5ob01841b2.cif
_cod_data_source_block mo_250226lcy_0m
_cod_database_code 7160957
_shelx_shelxl_version_number 2019/2
_shelx_space_group_comment
;
The symmetry employed for this shelxl refinement is uniquely defined
by the following loop, which should always be used as a source of
symmetry information in preference to the above space-group names.
They are only intended as comments.
;
_shelx_estimated_absorpt_t_max 0.871
_shelx_estimated_absorpt_t_min 0.764
_olex2_refinement_description
;
1. Fixed Uiso
 At 1.2 times of:
  All C(H) groups, All N(H) groups
 At 1.5 times of:
  All C(H,H,H) groups
2.a Ternary CH refined with riding coordinates:
 C80(H80), C13(H13)
2.b Aromatic/amide H refined with riding coordinates:
 N94(H94), N25(H25), N26(H26), N93(H93), C92(H92), C75(H75), C28(H28),
 C99(H99), C71(H71), C72(H72), C105(H105), C7(H7), C36(H36), C74(H74),
 C101(H101), C38(H38), C108(H108), C45(H45), C39(H39), C8(H8), C51(H51), C4(H4),
  C106(H106), C114(H114), C58(H58), C52(H52), C5(H5), C118(H118), C121(H121),
 C40(H40), C116(H116), C124(H124), C48(H48), C1(H1), C119(H119), C55(H55),
 C126(H126), C50(H50)
2.c Idealised Me refined as rotating group:
 C87(H87A,H87B,H87C), C24(H24A,H24B,H24C), C64(H64A,H64B,H64C), C131(H13A,H13B,
 H13C)
;
_smtbx_masks_void_probe_radius 1.2
_smtbx_masks_void_truncation_radius 1.2
_olex2_submission_special_instructions 'No special instructions were received'

loop_
_space_group_symop_operation_xyz
'x, y, z'
'-x, -y, -z'

loop_
_atom_site_label
_atom_site_type_symbol
_atom_site_fract_x
_atom_site_fract_y
_atom_site_fract_z
_atom_site_U_iso_or_equiv
_atom_site_adp_type
_atom_site_occupancy
_atom_site_site_symmetry_order
_atom_site_calc_flag
_atom_site_refinement_flags_posn
_atom_site_refinement_flags_adp
_atom_site_refinement_flags_occupancy
_atom_site_disorder_assembly
_atom_site_disorder_group
Br69 Br 0.74276(4) 0.87073(5) 0.17970(2) 0.07712(19) Uani 1 1 d . . . . .
Br2 Br -0.21228(6) 0.50705(6) 0.31930(5) 0.1354(4) Uani 1 1 d . . . . .
S33 S 0.56732(9) 0.17323(9) 0.03661(4) 0.0505(2) Uani 1 1 d . . . . .
S103 S -0.03370(10) 0.72440(9) 0.47018(4) 0.0572(3) Uani 1 1 d . . . . .
O89 O 0.3392(2) 0.5603(3) 0.21564(11) 0.0559(7) Uani 1 1 d . . . . .
O21 O 0.2178(3) 0.0641(3) 0.30070(12) 0.0611(8) Uani 1 1 d . . . . .
O41 O 0.5860(3) 0.0595(2) 0.01939(12) 0.0576(7) Uani 1 1 d . . . . .
N88 N 0.0234(3) 0.6788(3) 0.23438(14) 0.0503(8) Uani 1 1 d . . . . .
O42 O 0.6756(3) 0.2148(3) 0.04169(13) 0.0687(9) Uani 1 1 d . . . . .
N90 N 0.1334(3) 0.6148(3) 0.20551(13) 0.0461(7) Uani 1 1 d . . . . .
O110 O -0.1377(3) 0.8082(3) 0.46018(14) 0.0724(9) Uani 1 1 d . . . . .
O111 O -0.0591(3) 0.6136(3) 0.48813(14) 0.0747(9) Uani 1 1 d . . . . .
N22 N 0.4246(3) 0.0444(3) 0.30799(13) 0.0492(7) Uani 1 1 d . . . . .
N94 N 0.1631(3) 0.5248(3) 0.42080(13) 0.0483(7) Uani 1 1 d . . . . .
H94 H 0.114554 0.503364 0.450408 0.058 Uiso 1 1 calc R U . . .
N25 N 0.4726(3) 0.1885(3) 0.09715(13) 0.0522(8) Uani 1 1 d . . . . .
H25 H 0.474315 0.242593 0.117380 0.063 Uiso 1 1 calc R U . . .
N26 N 0.3658(3) 0.0398(3) 0.09190(13) 0.0468(7) Uani 1 1 d . . . . .
H26 H 0.407374 0.011151 0.060891 0.056 Uiso 1 1 calc R U . . .
N23 N 0.5308(3) 0.0818(3) 0.27751(14) 0.0531(8) Uani 1 1 d . . . . .
N93 N 0.0723(3) 0.7199(3) 0.41361(13) 0.0530(8) Uani 1 1 d . . . . .
H93 H 0.079764 0.781753 0.394055 0.064 Uiso 1 1 calc R U . . .
C83 C 0.0462(3) 0.7096(3) 0.28017(16) 0.0451(8) Uani 1 1 d . . . . .
C68 C 0.1800(3) 0.6697(3) 0.28513(15) 0.0434(8) Uani 1 1 d . . . . .
C85 C 0.3235(3) 0.5146(3) 0.34403(15) 0.0441(8) Uani 1 1 d . . . . .
C84 C 0.2321(3) 0.6066(3) 0.23225(15) 0.0440(8) Uani 1 1 d . . . . .
C80 C 0.2582(3) 0.7348(3) 0.30950(14) 0.0431(8) Uani 1 1 d . . . . .
H80 H 0.208108 0.800076 0.329467 0.052 Uiso 1 1 calc R U . . .
C86 C 0.1465(3) 0.6292(3) 0.39599(15) 0.0460(8) Uani 1 1 d . . . . .
C91 C 0.2701(4) 0.4548(3) 0.39224(15) 0.0463(8) Uani 1 1 d . . . . .
C82 C 0.2380(3) 0.6258(3) 0.34038(15) 0.0428(8) Uani 1 1 d . . . . .
C14 C 0.3710(3) 0.1419(3) 0.22807(15) 0.0443(8) Uani 1 1 d . . . . .
C17 C 0.3224(4) 0.0795(3) 0.28232(15) 0.0473(8) Uani 1 1 d . . . . .
C77 C 0.3796(3) 0.7564(3) 0.27735(15) 0.0429(8) Uani 1 1 d . . . . .
C19 C 0.3947(3) 0.1227(3) 0.11607(15) 0.0448(8) Uani 1 1 d . . . . .
C92 C 0.4364(4) 0.4649(3) 0.31278(16) 0.0494(9) Uani 1 1 d . . . . .
H92 H 0.475794 0.503332 0.281543 0.059 Uiso 1 1 calc R U . . .
C15 C 0.3091(3) 0.1361(3) 0.17406(15) 0.0442(8) Uani 1 1 d . . . . .
C20 C 0.2182(3) 0.0622(3) 0.17302(15) 0.0437(8) Uani 1 1 d . . . . .
C18 C 0.5037(4) 0.1359(4) 0.23161(17) 0.0518(9) Uani 1 1 d . . . . .
C11 C 0.1660(4) 0.2990(3) 0.23331(17) 0.0488(9) Uani 1 1 d . . . . .
C13 C 0.2899(3) 0.2427(3) 0.20337(15) 0.0459(8) Uani 1 1 d . . . . .
H13 H 0.338775 0.296196 0.181842 0.055 Uiso 1 1 calc R U . . .
C98 C 0.1308(4) 0.5782(3) 0.15168(16) 0.0467(8) Uani 1 1 d . . . . .
C27 C 0.2579(4) 0.0051(3) 0.12375(16) 0.0463(8) Uani 1 1 d . . . . .
C70 C 0.5956(3) 0.8206(3) 0.21902(18) 0.0509(9) Uani 1 1 d . . . . .
C43 C 0.4911(4) 0.2617(3) -0.01245(16) 0.0497(9) Uani 1 1 d . . . . .
C75 C 0.3849(4) 0.8087(3) 0.22351(17) 0.0511(9) Uani 1 1 d . . . . .
H75 H 0.314204 0.822555 0.206796 0.061 Uiso 1 1 calc R U . . .
C28 C 0.1064(4) 0.0466(4) 0.20787(17) 0.0523(9) Uani 1 1 d . . . . .
H28 H 0.074464 0.086739 0.240309 0.063 Uiso 1 1 calc R U . . .
C29 C 0.4321(4) -0.0139(4) 0.36183(17) 0.0546(10) Uani 1 1 d . . . . .
C99 C 0.3222(4) 0.3468(3) 0.40831(17) 0.0552(10) Uani 1 1 d . . . . .
H99 H 0.284304 0.308257 0.439900 0.066 Uiso 1 1 calc R U . . .
C71 C 0.5948(4) 0.7688(4) 0.2717(2) 0.0613(11) Uani 1 1 d . . . . .
H71 H 0.666353 0.754712 0.287778 0.074 Uiso 1 1 calc R U . . .
C72 C 0.4927(4) 0.8406(4) 0.19407(18) 0.0561(10) Uani 1 1 d . . . . .
H72 H 0.495143 0.875260 0.157795 0.067 Uiso 1 1 calc R U . . .
C105 C 0.2312(4) 0.5061(4) 0.12278(18) 0.0596(10) Uani 1 1 d . . . . .
H105 H 0.302441 0.481160 0.138760 0.072 Uiso 1 1 calc R U . . .
C7 C 0.1526(4) 0.3358(4) 0.2878(2) 0.0606(11) Uani 1 1 d . . . . .
H7 H 0.220025 0.319748 0.306805 0.073 Uiso 1 1 calc R U . . .
C112 C 0.0335(4) 0.7709(4) 0.52138(16) 0.0561(10) Uani 1 1 d . . . . .
C36 C 0.1967(4) -0.0735(4) 0.10833(18) 0.0595(10) Uani 1 1 d . . . . .
H36 H 0.226856 -0.112614 0.075458 0.071 Uiso 1 1 calc R U . . .
C74 C 0.4858(4) 0.7372(4) 0.30104(18) 0.0555(10) Uani 1 1 d . . . . .
H74 H 0.484381 0.702569 0.337275 0.067 Uiso 1 1 calc R U . . .
C101 C 0.4895(4) 0.3563(4) 0.32918(19) 0.0592(11) Uani 1 1 d . . . . .
H101 H 0.565032 0.321942 0.308301 0.071 Uiso 1 1 calc R U . . .
C38 C 0.0442(4) -0.0309(4) 0.19252(19) 0.0640(12) Uani 1 1 d . . . . .
H38 H -0.030015 -0.043044 0.215489 0.077 Uiso 1 1 calc R U . . .
C87 C -0.0555(4) 0.7869(4) 0.31523(19) 0.0649(12) Uani 1 1 d . . . . .
H87A H -0.092998 0.745505 0.347626 0.097 Uiso 1 1 calc R U . . .
H87B H -0.117522 0.820595 0.292813 0.097 Uiso 1 1 calc R U . . .
H87C H -0.021441 0.844604 0.327822 0.097 Uiso 1 1 calc R U . . .
C108 C 0.4333(4) 0.2983(4) 0.37550(19) 0.0614(11) Uani 1 1 d . . . . .
H108 H 0.470720 0.225164 0.384875 0.074 Uiso 1 1 calc R U . . .
C45 C 0.0889(4) -0.0896(4) 0.1448(2) 0.0647(12) Uani 1 1 d . . . . .
H45 H 0.045502 -0.141959 0.136556 0.078 Uiso 1 1 calc R U . . .
C39 C 0.5478(5) -0.0465(5) 0.3774(2) 0.0745(13) Uani 1 1 d . . . . .
H39 H 0.619264 -0.030905 0.353392 0.089 Uiso 1 1 calc R U . . .
C8 C 0.0658(4) 0.3242(4) 0.2061(2) 0.0665(12) Uani 1 1 d . . . . .
H8 H 0.074000 0.300564 0.169607 0.080 Uiso 1 1 calc R U . . .
C51 C 0.3948(4) 0.2339(4) -0.0326(2) 0.0639(11) Uani 1 1 d . . . . .
H51 H 0.367489 0.167515 -0.019255 0.077 Uiso 1 1 calc R U . . .
C4 C 0.0390(5) 0.3963(4) 0.3139(2) 0.0747(14) Uani 1 1 d . . . . .
H4 H 0.028869 0.420386 0.350480 0.090 Uiso 1 1 calc R U . . .
C24 C 0.5996(4) 0.1918(5) 0.1950(2) 0.0736(14) Uani 1 1 d . . . . .
H24A H 0.633835 0.150706 0.161514 0.110 Uiso 1 1 calc R U . . .
H24B H 0.664972 0.193909 0.215551 0.110 Uiso 1 1 calc R U . . .
H24C H 0.562193 0.267013 0.184286 0.110 Uiso 1 1 calc R U . . .
C106 C 0.0265(5) 0.6146(4) 0.1274(2) 0.0673(12) Uani 1 1 d . . . . .
H106 H -0.042712 0.661577 0.146667 0.081 Uiso 1 1 calc R U . . .
C114 C 0.2265(5) 0.4709(4) 0.0705(2) 0.0690(12) Uani 1 1 d . . . . .
H114 H 0.294082 0.421364 0.051892 0.083 Uiso 1 1 calc R U . . .
C3 C -0.0589(4) 0.4198(4) 0.2840(3) 0.0794(17) Uani 1 1 d . . . . .
C58 C 0.3380(5) 0.3036(4) -0.0725(2) 0.0684(12) Uani 1 1 d . . . . .
H58 H 0.272476 0.283771 -0.085565 0.082 Uiso 1 1 calc R U . . .
C62 C 0.3772(5) 0.4021(5) -0.0931(2) 0.0756(14) Uani 1 1 d . . . . .
C52 C 0.5307(5) 0.3622(5) -0.0326(3) 0.0843(16) Uani 1 1 d . . . . .
H52 H 0.595584 0.382814 -0.019312 0.101 Uiso 1 1 calc R U . . .
C128 C 0.1340(5) 0.8409(5) 0.6060(2) 0.0784(14) Uani 1 1 d . . . . .
C5 C -0.0478(5) 0.3844(5) 0.2320(3) 0.0782(15) Uani 1 1 d . . . . .
H5 H -0.115576 0.399882 0.213268 0.094 Uiso 1 1 calc R U . . .
C118 C 0.1322(6) 0.7052(5) 0.5424(2) 0.0862(17) Uani 1 1 d . . . . .
H118 H 0.165503 0.634582 0.528556 0.103 Uiso 1 1 calc R U . . .
C121 C 0.1246(6) 0.5077(6) 0.0459(2) 0.0860(17) Uani 1 1 d . . . . .
H121 H 0.122024 0.483722 0.010619 0.103 Uiso 1 1 calc R U . . .
C40 C 0.3272(5) -0.0386(5) 0.3966(2) 0.0846(16) Uani 1 1 d . . . . .
H40 H 0.250075 -0.018523 0.385220 0.102 Uiso 1 1 calc R U . . .
C116 C 0.0251(6) 0.5809(6) 0.0739(3) 0.0915(18) Uani 1 1 d . . . . .
H116 H -0.044093 0.608158 0.056771 0.110 Uiso 1 1 calc R U . . .
C124 C 0.1822(6) 0.7408(5) 0.5828(3) 0.0918(18) Uani 1 1 d . . . . .
H124 H 0.251189 0.695385 0.594998 0.110 Uiso 1 1 calc R U . . .
C48 C 0.5545(7) -0.1039(6) 0.4304(3) 0.100(2) Uani 1 1 d . . . . .
H48 H 0.631619 -0.125384 0.441797 0.120 Uiso 1 1 calc R U . . .
C1 C 0.4722(6) 0.4300(5) -0.0722(3) 0.102(2) Uani 1 1 d . . . . .
H1 H 0.498196 0.497155 -0.085327 0.122 Uiso 1 1 calc R U . . .
C119 C -0.0158(5) 0.8731(5) 0.5436(3) 0.0901(18) Uani 1 1 d . . . . .
H119 H -0.083764 0.919149 0.530815 0.108 Uiso 1 1 calc R U . . .
C64 C 0.3165(7) 0.4771(7) -0.1375(3) 0.120(3) Uani 1 1 d . . . . .
H64A H 0.309014 0.432625 -0.167171 0.180 Uiso 1 1 calc R U . . .
H64B H 0.366726 0.531719 -0.153264 0.180 Uiso 1 1 calc R U . . .
H64C H 0.235046 0.514765 -0.120358 0.180 Uiso 1 1 calc R U . . .
C55 C 0.4519(7) -0.1287(7) 0.4654(3) 0.111(2) Uani 1 1 d . . . . .
H55 H 0.458687 -0.168754 0.499919 0.133 Uiso 1 1 calc R U . . .
C126 C 0.0369(7) 0.9079(6) 0.5857(3) 0.113(3) Uani 1 1 d . . . . .
H126 H 0.004775 0.978244 0.600031 0.136 Uiso 1 1 calc R U . . .
C131 C 0.1869(7) 0.8765(8) 0.6535(3) 0.116(2) Uani 1 1 d . . . . .
H13A H 0.140777 0.854746 0.689476 0.175 Uiso 1 1 calc R U . . .
H13B H 0.180326 0.956548 0.650451 0.175 Uiso 1 1 calc R U . . .
H13C H 0.272972 0.840857 0.650628 0.175 Uiso 1 1 calc R U . . .
C50 C 0.3372(7) -0.0942(7) 0.4495(3) 0.115(3) Uani 1 1 d . . . . .
H50 H 0.265726 -0.108114 0.474172 0.138 Uiso 1 1 calc R U . . .

loop_
_atom_site_aniso_label
_atom_site_aniso_U_11
_atom_site_aniso_U_22
_atom_site_aniso_U_33
_atom_site_aniso_U_23
_atom_site_aniso_U_13
_atom_site_aniso_U_12
Br69 0.0435(2) 0.0867(4) 0.0967(4) -0.0060(3) 0.0073(2) -0.0205(2)
Br2 0.0624(4) 0.0845(5) 0.2167(10) 0.0147(5) 0.0344(5) 0.0174(3)
S33 0.0461(5) 0.0615(6) 0.0443(5) -0.0036(4) 0.0021(4) -0.0205(4)
S103 0.0515(6) 0.0573(6) 0.0485(5) 0.0036(4) 0.0098(4) 0.0016(4)
O89 0.0409(14) 0.0751(19) 0.0463(15) -0.0079(13) -0.0036(11) -0.0010(13)
O21 0.0428(15) 0.087(2) 0.0502(16) 0.0124(14) -0.0032(12) -0.0180(14)
O41 0.0590(17) 0.0569(17) 0.0530(16) -0.0081(13) 0.0019(13) -0.0107(13)
N88 0.0406(16) 0.0517(18) 0.0539(19) -0.0016(14) -0.0036(14) -0.0028(14)
O42 0.0544(17) 0.100(2) 0.0588(17) -0.0016(16) -0.0043(14) -0.0373(17)
N90 0.0415(16) 0.0494(17) 0.0443(16) -0.0026(13) -0.0045(13) -0.0046(13)
O110 0.0536(18) 0.082(2) 0.0654(19) -0.0004(16) 0.0011(15) 0.0120(16)
O111 0.072(2) 0.066(2) 0.070(2) 0.0082(16) 0.0230(16) -0.0127(16)
N22 0.0462(17) 0.0573(19) 0.0424(16) 0.0015(14) -0.0084(13) -0.0076(14)
N94 0.0496(17) 0.0475(17) 0.0393(16) 0.0070(13) 0.0050(13) -0.0058(14)
N25 0.0548(19) 0.060(2) 0.0438(17) -0.0087(14) 0.0045(14) -0.0254(16)
N26 0.0506(18) 0.0504(18) 0.0401(16) -0.0008(13) -0.0006(13) -0.0189(14)
N23 0.0454(18) 0.066(2) 0.0476(18) -0.0052(16) -0.0066(14) -0.0103(15)
N93 0.0558(19) 0.0466(18) 0.0436(17) 0.0089(13) 0.0067(14) 0.0003(14)
C83 0.0396(18) 0.046(2) 0.045(2) 0.0045(15) -0.0031(15) -0.0050(15)
C68 0.0381(18) 0.049(2) 0.0390(18) 0.0035(15) -0.0022(14) -0.0057(15)
C85 0.0429(19) 0.0451(19) 0.0429(19) -0.0019(15) -0.0070(15) -0.0060(15)
C84 0.0404(19) 0.048(2) 0.0413(19) 0.0027(15) -0.0040(15) -0.0083(15)
C80 0.0444(19) 0.0430(19) 0.0390(18) -0.0003(14) -0.0027(15) -0.0069(15)
C86 0.0435(19) 0.052(2) 0.0394(18) 0.0021(15) -0.0018(15) -0.0091(16)
C91 0.047(2) 0.048(2) 0.0409(19) 0.0014(15) -0.0069(15) -0.0056(16)
C82 0.0403(18) 0.048(2) 0.0360(17) 0.0037(14) -0.0017(14) -0.0063(15)
C14 0.0406(18) 0.055(2) 0.0383(18) -0.0022(15) -0.0068(14) -0.0107(16)
C17 0.047(2) 0.053(2) 0.0399(19) -0.0040(16) -0.0039(16) -0.0077(17)
C77 0.0401(18) 0.0393(18) 0.0469(19) 0.0009(15) -0.0049(15) -0.0065(14)
C19 0.048(2) 0.049(2) 0.0380(18) 0.0047(15) -0.0075(15) -0.0133(16)
C92 0.0428(19) 0.057(2) 0.045(2) -0.0032(17) -0.0035(16) -0.0067(17)
C15 0.0435(19) 0.054(2) 0.0363(17) 0.0039(15) -0.0026(14) -0.0187(16)
C20 0.0435(19) 0.049(2) 0.0400(18) 0.0067(15) -0.0096(15) -0.0139(16)
C18 0.043(2) 0.060(2) 0.051(2) -0.0126(18) -0.0013(17) -0.0102(17)
C11 0.047(2) 0.0416(19) 0.056(2) 0.0055(16) -0.0061(17) -0.0107(16)
C13 0.046(2) 0.047(2) 0.0438(19) 0.0007(15) -0.0056(15) -0.0117(16)
C98 0.055(2) 0.0399(19) 0.047(2) 0.0002(15) -0.0104(17) -0.0126(16)
C27 0.049(2) 0.049(2) 0.0436(19) 0.0080(16) -0.0085(16) -0.0200(16)
C70 0.0384(19) 0.046(2) 0.064(2) 0.0016(17) -0.0023(17) -0.0077(15)
C43 0.050(2) 0.054(2) 0.044(2) -0.0014(16) 0.0042(16) -0.0208(17)
C75 0.0388(19) 0.058(2) 0.052(2) 0.0109(18) -0.0072(16) -0.0067(16)
C28 0.047(2) 0.063(2) 0.045(2) 0.0090(17) -0.0038(16) -0.0175(18)
C29 0.059(2) 0.053(2) 0.050(2) -0.0027(17) -0.0129(19) -0.0022(18)
C99 0.063(2) 0.046(2) 0.050(2) 0.0069(17) -0.0060(19) -0.0046(18)
C71 0.046(2) 0.066(3) 0.075(3) 0.001(2) -0.021(2) -0.0112(19)
C72 0.044(2) 0.067(3) 0.051(2) 0.0133(19) -0.0016(17) -0.0105(18)
C105 0.060(2) 0.061(3) 0.054(2) -0.0059(19) -0.0085(19) -0.003(2)
C7 0.051(2) 0.064(3) 0.067(3) -0.016(2) -0.006(2) -0.009(2)
C112 0.056(2) 0.056(2) 0.042(2) 0.0033(17) 0.0091(17) 0.0035(18)
C36 0.073(3) 0.061(3) 0.051(2) 0.0030(18) -0.012(2) -0.027(2)
C74 0.059(2) 0.058(2) 0.052(2) 0.0095(18) -0.0161(19) -0.0170(19)
C101 0.045(2) 0.065(3) 0.061(2) -0.012(2) -0.0072(19) 0.0084(19)
C38 0.053(2) 0.082(3) 0.061(3) 0.011(2) -0.008(2) -0.032(2)
C87 0.046(2) 0.080(3) 0.056(2) -0.004(2) -0.0023(19) 0.010(2)
C108 0.062(3) 0.053(2) 0.064(3) -0.001(2) -0.015(2) 0.0048(19)
C45 0.065(3) 0.076(3) 0.065(3) 0.006(2) -0.016(2) -0.040(2)
C39 0.069(3) 0.080(3) 0.077(3) 0.010(3) -0.030(3) -0.009(2)
C8 0.062(3) 0.067(3) 0.072(3) 0.015(2) -0.024(2) -0.014(2)
C51 0.067(3) 0.058(3) 0.070(3) 0.007(2) -0.013(2) -0.024(2)
C4 0.057(3) 0.071(3) 0.089(3) -0.028(3) 0.009(2) -0.004(2)
C24 0.053(3) 0.114(4) 0.063(3) 0.001(3) -0.007(2) -0.041(3)
C106 0.063(3) 0.071(3) 0.072(3) -0.023(2) -0.025(2) -0.002(2)
C114 0.069(3) 0.077(3) 0.060(3) -0.022(2) -0.003(2) -0.011(2)
C3 0.044(2) 0.051(3) 0.125(5) 0.015(3) 0.008(3) -0.0001(19)
C58 0.066(3) 0.071(3) 0.071(3) -0.001(2) -0.019(2) -0.013(2)
C62 0.074(3) 0.078(3) 0.065(3) 0.022(2) -0.002(2) -0.012(3)
C52 0.079(3) 0.080(3) 0.103(4) 0.025(3) -0.016(3) -0.049(3)
C128 0.061(3) 0.097(4) 0.069(3) -0.016(3) -0.001(2) -0.003(3)
C5 0.049(3) 0.075(3) 0.108(4) 0.020(3) -0.023(3) -0.007(2)
C118 0.102(4) 0.069(3) 0.076(3) -0.010(3) -0.027(3) 0.023(3)
C121 0.084(4) 0.109(5) 0.073(3) -0.039(3) -0.021(3) -0.015(3)
C40 0.075(3) 0.105(4) 0.061(3) 0.023(3) -0.009(3) -0.003(3)
C116 0.081(4) 0.111(5) 0.091(4) -0.035(3) -0.043(3) 0.000(3)
C124 0.101(4) 0.085(4) 0.081(4) -0.004(3) -0.034(3) 0.018(3)
C48 0.093(4) 0.113(5) 0.096(4) 0.020(4) -0.051(4) -0.005(4)
C1 0.089(4) 0.092(4) 0.125(5) 0.057(4) -0.021(4) -0.045(3)
C119 0.071(3) 0.085(4) 0.104(4) -0.032(3) -0.020(3) 0.027(3)
C64 0.119(6) 0.127(6) 0.111(5) 0.057(4) -0.042(4) -0.026(5)
C55 0.107(5) 0.137(6) 0.083(4) 0.035(4) -0.034(4) -0.011(5)
C126 0.091(4) 0.111(5) 0.135(6) -0.067(5) -0.030(4) 0.023(4)
C131 0.092(5) 0.150(7) 0.115(5) -0.047(5) -0.027(4) -0.016(4)
C50 0.092(4) 0.164(7) 0.071(4) 0.048(4) -0.008(3) -0.012(4)

loop_
_atom_type_symbol
_atom_type_description
_atom_type_scat_dispersion_real
_atom_type_scat_dispersion_imag
_atom_type_scat_source
C C 0.0033 0.0016 'International Tables Vol C Tables 4.2.6.8 and 6.1.1.4'
H H 0.0000 0.0000 'International Tables Vol C Tables 4.2.6.8 and 6.1.1.4'
Br Br -0.2901 2.4595 'International Tables Vol C Tables 4.2.6.8 and 6.1.1.4'
N N 0.0061 0.0033 'International Tables Vol C Tables 4.2.6.8 and 6.1.1.4'
O O 0.0106 0.0060 'International Tables Vol C Tables 4.2.6.8 and 6.1.1.4'
S S 0.1246 0.1234 'International Tables Vol C Tables 4.2.6.8 and 6.1.1.4'

loop_
_geom_angle_atom_site_label_1
_geom_angle_atom_site_label_2
_geom_angle_atom_site_label_3
_geom_angle
_geom_angle_site_symmetry_1
_geom_angle_site_symmetry_3
_geom_angle_publ_flag
O41 S33 N25 110.54(17) . . ?
O41 S33 C43 107.71(19) . . ?
O42 S33 O41 117.3(2) . . ?
O42 S33 N25 106.95(18) . . ?
O42 S33 C43 108.2(2) . . ?
N25 S33 C43 105.46(19) . . ?
O110 S103 O111 116.2(2) . . ?
O110 S103 N93 108.13(18) . . ?
O110 S103 C112 108.0(2) . . ?
O111 S103 N93 110.72(18) . . ?
O111 S103 C112 109.0(2) . . ?
N93 S103 C112 104.06(19) . . ?
C83 N88 N90 108.5(3) . . ?
N88 N90 C98 117.7(3) . . ?
C84 N90 N88 112.9(3) . . ?
C84 N90 C98 129.0(3) . . ?
N23 N22 C29 118.3(3) . . ?
C17 N22 N23 112.5(3) . . ?
C17 N22 C29 128.9(3) . . ?
C86 N94 H94 124.2 . . ?
C86 N94 C91 111.7(3) . . ?
C91 N94 H94 124.2 . . ?
S33 N25 H25 118.7 . . ?
C19 N25 S33 122.5(3) . . ?
C19 N25 H25 118.7 . . ?
C19 N26 H26 124.3 . . ?
C19 N26 C27 111.3(3) . . ?
C27 N26 H26 124.3 . . ?
C18 N23 N22 108.8(3) . . ?
S103 N93 H93 118.0 . . ?
C86 N93 S103 123.9(3) . . ?
C86 N93 H93 118.0 . . ?
N88 C83 C68 111.2(3) . . ?
N88 C83 C87 117.6(4) . . ?
C87 C83 C68 130.8(4) . . ?
C83 C68 C84 102.6(3) . . ?
C83 C68 C80 125.3(3) . . ?
C83 C68 C82 128.7(3) . . ?
C84 C68 C80 121.1(3) . . ?
C84 C68 C82 117.6(3) . . ?
C80 C68 C82 57.6(2) . . ?
C91 C85 C82 106.5(3) . . ?
C92 C85 C91 118.6(3) . . ?
C92 C85 C82 134.8(3) . . ?
O89 C84 N90 126.9(3) . . ?
O89 C84 C68 128.3(3) . . ?
N90 C84 C68 104.7(3) . . ?
C68 C80 H80 112.7 . . ?
C82 C80 C68 63.6(2) . . ?
C82 C80 H80 112.7 . . ?
C77 C80 C68 121.7(3) . . ?
C77 C80 H80 112.7 . . ?
C77 C80 C82 124.8(3) . . ?
N94 C86 C82 107.0(3) . . ?
N93 C86 N94 130.2(3) . . ?
N93 C86 C82 122.8(3) . . ?
C85 C91 N94 109.2(3) . . ?
C99 C91 N94 127.8(3) . . ?
C99 C91 C85 122.9(4) . . ?
C85 C82 C68 122.0(3) . . ?
C85 C82 C80 131.6(3) . . ?
C85 C82 C86 104.3(3) . . ?
C80 C82 C68 58.8(2) . . ?
C80 C82 C86 118.3(3) . . ?
C86 C82 C68 116.0(3) . . ?
C17 C14 C15 117.3(3) . . ?
C17 C14 C13 121.4(3) . . ?
C18 C14 C17 103.0(3) . . ?
C18 C14 C15 129.6(3) . . ?
C18 C14 C13 124.1(3) . . ?
C13 C14 C15 57.3(2) . . ?
O21 C17 N22 126.4(4) . . ?
O21 C17 C14 129.3(4) . . ?
N22 C17 C14 104.4(3) . . ?
C75 C77 C80 119.2(3) . . ?
C74 C77 C80 122.5(3) . . ?
C74 C77 C75 117.9(3) . . ?
N25 C19 N26 131.0(3) . . ?
N25 C19 C15 121.8(3) . . ?
N26 C19 C15 107.1(3) . . ?
C85 C92 H92 120.8 . . ?
C85 C92 C101 118.4(4) . . ?
C101 C92 H92 120.8 . . ?
C19 C15 C14 118.0(3) . . ?
C20 C15 C14 123.1(3) . . ?
C20 C15 C19 103.6(3) . . ?
C20 C15 C13 129.0(3) . . ?
C13 C15 C14 58.6(2) . . ?
C13 C15 C19 119.6(3) . . ?
C27 C20 C15 107.0(3) . . ?
C27 C20 C28 118.7(3) . . ?
C28 C20 C15 134.1(4) . . ?
N23 C18 C14 111.3(3) . . ?
N23 C18 C24 118.1(4) . . ?
C24 C18 C14 130.2(4) . . ?
C7 C11 C13 120.4(4) . . ?
C8 C11 C13 120.6(4) . . ?
C8 C11 C7 118.8(4) . . ?
C14 C13 H13 112.5 . . ?
C15 C13 C14 64.1(3) . . ?
C15 C13 H13 112.5 . . ?
C11 C13 C14 124.2(3) . . ?
C11 C13 C15 123.0(3) . . ?
C11 C13 H13 112.5 . . ?
C105 C98 N90 121.4(4) . . ?
C106 C98 N90 119.5(4) . . ?
C106 C98 C105 119.1(4) . . ?
C20 C27 N26 110.1(3) . . ?
C20 C27 C36 123.7(4) . . ?
C36 C27 N26 126.2(4) . . ?
C71 C70 Br69 119.5(3) . . ?
C71 C70 C72 121.6(4) . . ?
C72 C70 Br69 118.9(3) . . ?
C51 C43 S33 121.5(3) . . ?
C51 C43 C52 119.1(4) . . ?
C52 C43 S33 119.4(4) . . ?
C77 C75 H75 119.3 . . ?
C72 C75 C77 121.5(4) . . ?
C72 C75 H75 119.3 . . ?
C20 C28 H28 121.1 . . ?
C38 C28 C20 117.9(4) . . ?
C38 C28 H28 121.1 . . ?
C39 C29 N22 118.5(4) . . ?
C40 C29 N22 120.5(4) . . ?
C40 C29 C39 121.0(4) . . ?
C91 C99 H99 121.4 . . ?
C91 C99 C108 117.2(4) . . ?
C108 C99 H99 121.4 . . ?
C70 C71 H71 120.4 . . ?
C70 C71 C74 119.1(4) . . ?
C74 C71 H71 120.4 . . ?
C70 C72 C75 118.8(4) . . ?
C70 C72 H72 120.6 . . ?
C75 C72 H72 120.6 . . ?
C98 C105 H105 119.8 . . ?
C114 C105 C98 120.5(4) . . ?
C114 C105 H105 119.8 . . ?
C11 C7 H7 119.8 . . ?
C4 C7 C11 120.3(5) . . ?
C4 C7 H7 119.8 . . ?
C118 C112 S103 121.8(4) . . ?
C119 C112 S103 120.0(4) . . ?
C119 C112 C118 118.1(5) . . ?
C27 C36 H36 122.0 . . ?
C45 C36 C27 116.0(4) . . ?
C45 C36 H36 122.0 . . ?
C77 C74 C71 121.0(4) . . ?
C77 C74 H74 119.5 . . ?
C71 C74 H74 119.5 . . ?
C92 C101 H101 119.1 . . ?
C108 C101 C92 121.7(4) . . ?
C108 C101 H101 119.1 . . ?
C28 C38 H38 119.1 . . ?
C45 C38 C28 121.9(4) . . ?
C45 C38 H38 119.1 . . ?
C83 C87 H87A 109.5 . . ?
C83 C87 H87B 109.5 . . ?
C83 C87 H87C 109.5 . . ?
H87A C87 H87B 109.5 . . ?
H87A C87 H87C 109.5 . . ?
H87B C87 H87C 109.5 . . ?
C99 C108 H108 119.5 . . ?
C101 C108 C99 121.0(4) . . ?
C101 C108 H108 119.5 . . ?
C36 C45 H45 119.1 . . ?
C38 C45 C36 121.8(4) . . ?
C38 C45 H45 119.1 . . ?
C29 C39 H39 120.9 . . ?
C29 C39 C48 118.2(5) . . ?
C48 C39 H39 120.9 . . ?
C11 C8 H8 119.4 . . ?
C11 C8 C5 121.1(5) . . ?
C5 C8 H8 119.4 . . ?
C43 C51 H51 119.7 . . ?
C43 C51 C58 120.6(4) . . ?
C58 C51 H51 119.7 . . ?
C7 C4 H4 120.9 . . ?
C3 C4 C7 118.1(5) . . ?
C3 C4 H4 120.9 . . ?
C18 C24 H24A 109.5 . . ?
C18 C24 H24B 109.5 . . ?
C18 C24 H24C 109.5 . . ?
H24A C24 H24B 109.5 . . ?
H24A C24 H24C 109.5 . . ?
H24B C24 H24C 109.5 . . ?
C98 C106 H106 120.2 . . ?
C98 C106 C116 119.5(5) . . ?
C116 C106 H106 120.2 . . ?
C105 C114 H114 119.6 . . ?
C121 C114 C105 120.8(5) . . ?
C121 C114 H114 119.6 . . ?
C4 C3 Br2 117.6(5) . . ?
C5 C3 Br2 120.2(5) . . ?
C5 C3 C4 122.2(5) . . ?
C51 C58 H58 119.6 . . ?
C62 C58 C51 120.8(5) . . ?
C62 C58 H58 119.6 . . ?
C58 C62 C64 120.8(6) . . ?
C1 C62 C58 118.3(5) . . ?
C1 C62 C64 121.0(5) . . ?
C43 C52 H52 120.5 . . ?
C1 C52 C43 119.1(5) . . ?
C1 C52 H52 120.5 . . ?
C124 C128 C126 118.1(6) . . ?
C124 C128 C131 120.7(6) . . ?
C126 C128 C131 121.2(6) . . ?
C8 C5 H5 120.3 . . ?
C3 C5 C8 119.4(5) . . ?
C3 C5 H5 120.3 . . ?
C112 C118 H118 119.2 . . ?
C124 C118 C112 121.5(5) . . ?
C124 C118 H118 119.2 . . ?
C114 C121 H121 120.4 . . ?
C114 C121 C116 119.1(5) . . ?
C116 C121 H121 120.4 . . ?
C29 C40 H40 120.4 . . ?
C29 C40 C50 119.3(6) . . ?
C50 C40 H40 120.4 . . ?
C106 C116 H116 119.6 . . ?
C121 C116 C106 120.9(5) . . ?
C121 C116 H116 119.6 . . ?
C128 C124 H124 119.3 . . ?
C118 C124 C128 121.5(5) . . ?
C118 C124 H124 119.3 . . ?
C39 C48 H48 119.2 . . ?
C55 C48 C39 121.7(6) . . ?
C55 C48 H48 119.2 . . ?
C62 C1 C52 122.1(5) . . ?
C62 C1 H1 118.9 . . ?
C52 C1 H1 118.9 . . ?
C112 C119 H119 120.3 . . ?
C112 C119 C126 119.4(5) . . ?
C126 C119 H119 120.3 . . ?
C62 C64 H64A 109.5 . . ?
C62 C64 H64B 109.5 . . ?
C62 C64 H64C 109.5 . . ?
H64A C64 H64B 109.5 . . ?
H64A C64 H64C 109.5 . . ?
H64B C64 H64C 109.5 . . ?
C48 C55 H55 120.3 . . ?
C48 C55 C50 119.4(6) . . ?
C50 C55 H55 120.3 . . ?
C128 C126 C119 121.3(6) . . ?
C128 C126 H126 119.3 . . ?
C119 C126 H126 119.3 . . ?
C128 C131 H13A 109.5 . . ?
C128 C131 H13B 109.5 . . ?
C128 C131 H13C 109.5 . . ?
H13A C131 H13B 109.5 . . ?
H13A C131 H13C 109.5 . . ?
H13B C131 H13C 109.5 . . ?
C40 C50 H50 119.8 . . ?
C55 C50 C40 120.5(6) . . ?
C55 C50 H50 119.8 . . ?

loop_
_geom_bond_atom_site_label_1
_geom_bond_atom_site_label_2
_geom_bond_distance
_geom_bond_site_symmetry_2
_geom_bond_publ_flag
Br69 C70 1.910(4) . ?
Br2 C3 1.905(5) . ?
S33 O41 1.447(3) . ?
S33 O42 1.428(3) . ?
S33 N25 1.623(3) . ?
S33 C43 1.746(4) . ?
S103 O110 1.421(3) . ?
S103 O111 1.446(3) . ?
S103 N93 1.614(3) . ?
S103 C112 1.747(5) . ?
O89 C84 1.217(4) . ?
O21 C17 1.208(5) . ?
N88 N90 1.402(4) . ?
N88 C83 1.280(5) . ?
N90 C84 1.358(5) . ?
N90 C98 1.414(5) . ?
N22 N23 1.401(4) . ?
N22 C17 1.371(5) . ?
N22 C29 1.425(5) . ?
N94 H94 0.8600 . ?
N94 C86 1.347(5) . ?
N94 C91 1.411(5) . ?
N25 H25 0.8600 . ?
N25 C19 1.289(5) . ?
N26 H26 0.8600 . ?
N26 C19 1.333(5) . ?
N26 C27 1.412(4) . ?
N23 C18 1.286(5) . ?
N93 H93 0.8600 . ?
N93 C86 1.289(5) . ?
C83 C68 1.493(5) . ?
C83 C87 1.490(5) . ?
C68 C84 1.502(5) . ?
C68 C80 1.515(5) . ?
C68 C82 1.588(5) . ?
C85 C91 1.406(5) . ?
C85 C82 1.494(5) . ?
C85 C92 1.384(5) . ?
C80 H80 0.9800 . ?
C80 C82 1.496(5) . ?
C80 C77 1.481(5) . ?
C86 C82 1.512(5) . ?
C91 C99 1.378(6) . ?
C14 C17 1.509(5) . ?
C14 C15 1.595(5) . ?
C14 C18 1.482(5) . ?
C14 C13 1.514(5) . ?
C77 C75 1.383(5) . ?
C77 C74 1.377(6) . ?
C19 C15 1.529(5) . ?
C92 H92 0.9300 . ?
C92 C101 1.389(6) . ?
C15 C20 1.491(5) . ?
C15 C13 1.492(5) . ?
C20 C27 1.380(6) . ?
C20 C28 1.395(5) . ?
C18 C24 1.482(6) . ?
C11 C13 1.487(5) . ?
C11 C7 1.394(6) . ?
C11 C8 1.367(6) . ?
C13 H13 0.9800 . ?
C98 C105 1.383(6) . ?
C98 C106 1.374(6) . ?
C27 C36 1.396(6) . ?
C70 C71 1.358(6) . ?
C70 C72 1.361(6) . ?
C43 C51 1.370(6) . ?
C43 C52 1.397(6) . ?
C75 H75 0.9300 . ?
C75 C72 1.379(5) . ?
C28 H28 0.9300 . ?
C28 C38 1.393(6) . ?
C29 C39 1.380(6) . ?
C29 C40 1.368(7) . ?
C99 H99 0.9300 . ?
C99 C108 1.382(6) . ?
C71 H71 0.9300 . ?
C71 C74 1.388(6) . ?
C72 H72 0.9300 . ?
C105 H105 0.9300 . ?
C105 C114 1.376(6) . ?
C7 H7 0.9300 . ?
C7 C4 1.391(6) . ?
C112 C118 1.373(7) . ?
C112 C119 1.367(7) . ?
C36 H36 0.9300 . ?
C36 C45 1.378(6) . ?
C74 H74 0.9300 . ?
C101 H101 0.9300 . ?
C101 C108 1.376(6) . ?
C38 H38 0.9300 . ?
C38 C45 1.364(7) . ?
C87 H87A 0.9600 . ?
C87 H87B 0.9600 . ?
C87 H87C 0.9600 . ?
C108 H108 0.9300 . ?
C45 H45 0.9300 . ?
C39 H39 0.9300 . ?
C39 C48 1.402(8) . ?
C8 H8 0.9300 . ?
C8 C5 1.387(7) . ?
C51 H51 0.9300 . ?
C51 C58 1.378(7) . ?
C4 H4 0.9300 . ?
C4 C3 1.388(8) . ?
C24 H24A 0.9600 . ?
C24 H24B 0.9600 . ?
C24 H24C 0.9600 . ?
C106 H106 0.9300 . ?
C106 C116 1.389(7) . ?
C114 H114 0.9300 . ?
C114 C121 1.356(8) . ?
C3 C5 1.333(8) . ?
C58 H58 0.9300 . ?
C58 C62 1.377(7) . ?
C62 C1 1.368(8) . ?
C62 C64 1.508(8) . ?
C52 H52 0.9300 . ?
C52 C1 1.374(8) . ?
C128 C124 1.353(8) . ?
C128 C126 1.357(9) . ?
C128 C131 1.514(8) . ?
C5 H5 0.9300 . ?
C118 H118 0.9300 . ?
C118 C124 1.350(8) . ?
C121 H121 0.9300 . ?
C121 C116 1.376(8) . ?
C40 H40 0.9300 . ?
C40 C50 1.395(8) . ?
C116 H116 0.9300 . ?
C124 H124 0.9300 . ?
C48 H48 0.9300 . ?
C48 C55 1.350(9) . ?
C1 H1 0.9300 . ?
C119 H119 0.9300 . ?
C119 C126 1.399(9) . ?
C64 H64A 0.9600 . ?
C64 H64B 0.9600 . ?
C64 H64C 0.9600 . ?
C55 H55 0.9300 . ?
C55 C50 1.375(9) . ?
C126 H126 0.9300 . ?
C131 H13A 0.9600 . ?
C131 H13B 0.9600 . ?
C131 H13C 0.9600 . ?
C50 H50 0.9300 . ?

loop_
_geom_torsion_atom_site_label_1
_geom_torsion_atom_site_label_2
_geom_torsion_atom_site_label_3
_geom_torsion_atom_site_label_4
_geom_torsion
_geom_torsion_site_symmetry_1
_geom_torsion_site_symmetry_2
_geom_torsion_site_symmetry_3
_geom_torsion_site_symmetry_4
_geom_torsion_publ_flag
Br69 C70 C71 C74 177.1(3) . . . . ?
Br69 C70 C72 C75 -177.3(3) . . . . ?
Br2 C3 C5 C8 177.8(4) . . . . ?
S33 N25 C19 N26 -6.2(7) . . . . ?
S33 N25 C19 C15 178.0(3) . . . . ?
S33 C43 C51 C58 -178.3(4) . . . . ?
S33 C43 C52 C1 178.4(5) . . . . ?
S103 N93 C86 N94 -7.2(7) . . . . ?
S103 N93 C86 C82 174.9(3) . . . . ?
S103 C112 C118 C124 -178.7(5) . . . . ?
S103 C112 C119 C126 178.3(6) . . . . ?
O41 S33 N25 C19 -21.8(4) . . . . ?
O41 S33 C43 C51 42.2(4) . . . . ?
O41 S33 C43 C52 -136.5(4) . . . . ?
N88 N90 C84 O89 -176.8(4) . . . . ?
N88 N90 C84 C68 1.5(4) . . . . ?
N88 N90 C98 C105 -173.8(4) . . . . ?
N88 N90 C98 C106 6.1(5) . . . . ?
N88 C83 C68 C84 -0.7(4) . . . . ?
N88 C83 C68 C80 143.1(3) . . . . ?
N88 C83 C68 C82 -142.8(4) . . . . ?
O42 S33 N25 C19 -150.6(4) . . . . ?
O42 S33 C43 C51 170.0(4) . . . . ?
O42 S33 C43 C52 -8.7(5) . . . . ?
N90 N88 C83 C68 1.6(4) . . . . ?
N90 N88 C83 C87 174.9(3) . . . . ?
N90 C98 C105 C114 179.7(4) . . . . ?
N90 C98 C106 C116 178.4(5) . . . . ?
O110 S103 N93 C86 -145.5(4) . . . . ?
O110 S103 C112 C118 176.3(4) . . . . ?
O110 S103 C112 C119 -0.6(5) . . . . ?
O111 S103 N93 C86 -17.1(4) . . . . ?
O111 S103 C112 C118 49.2(5) . . . . ?
O111 S103 C112 C119 -127.7(4) . . . . ?
N22 N23 C18 C14 1.5(5) . . . . ?
N22 N23 C18 C24 174.8(4) . . . . ?
N22 C29 C39 C48 -179.9(5) . . . . ?
N22 C29 C40 C50 -179.1(6) . . . . ?
N94 C86 C82 C68 125.4(3) . . . . ?
N94 C86 C82 C85 -11.7(4) . . . . ?
N94 C86 C82 C80 -167.8(3) . . . . ?
N94 C91 C99 C108 -175.0(4) . . . . ?
N25 S33 C43 C51 -75.8(4) . . . . ?
N25 S33 C43 C52 105.5(4) . . . . ?
N25 C19 C15 C14 -52.1(5) . . . . ?
N25 C19 C15 C20 167.9(4) . . . . ?
N25 C19 C15 C13 15.9(6) . . . . ?
N26 C19 C15 C14 131.3(3) . . . . ?
N26 C19 C15 C20 -8.8(4) . . . . ?
N26 C19 C15 C13 -160.8(3) . . . . ?
N26 C27 C36 C45 -176.5(4) . . . . ?
N23 N22 C17 O21 -176.2(4) . . . . ?
N23 N22 C17 C14 2.8(4) . . . . ?
N23 N22 C29 C39 -10.3(6) . . . . ?
N23 N22 C29 C40 171.0(4) . . . . ?
N93 S103 C112 C118 -68.9(5) . . . . ?
N93 S103 C112 C119 114.2(4) . . . . ?
N93 C86 C82 C68 -56.3(5) . . . . ?
N93 C86 C82 C85 166.6(4) . . . . ?
N93 C86 C82 C80 10.6(6) . . . . ?
C83 N88 N90 C84 -2.1(4) . . . . ?
C83 N88 N90 C98 -176.1(3) . . . . ?
C83 C68 C84 O89 177.8(4) . . . . ?
C83 C68 C84 N90 -0.5(4) . . . . ?
C83 C68 C80 C82 117.3(4) . . . . ?
C83 C68 C80 C77 -126.4(4) . . . . ?
C83 C68 C82 C85 126.0(4) . . . . ?
C83 C68 C82 C80 -111.6(4) . . . . ?
C83 C68 C82 C86 -2.9(6) . . . . ?
C68 C80 C82 C85 106.9(4) . . . . ?
C68 C80 C82 C86 -104.9(4) . . . . ?
C68 C80 C77 C75 55.2(5) . . . . ?
C68 C80 C77 C74 -131.7(4) . . . . ?
C85 C91 C99 C108 1.4(6) . . . . ?
C85 C92 C101 C108 -0.5(7) . . . . ?
C84 N90 C98 C105 13.3(6) . . . . ?
C84 N90 C98 C106 -166.8(4) . . . . ?
C84 C68 C80 C82 -105.0(4) . . . . ?
C84 C68 C80 C77 11.3(5) . . . . ?
C84 C68 C82 C85 -11.4(5) . . . . ?
C84 C68 C82 C80 111.0(4) . . . . ?
C84 C68 C82 C86 -140.3(3) . . . . ?
C80 C68 C84 O89 32.0(6) . . . . ?
C80 C68 C84 N90 -146.3(3) . . . . ?
C80 C68 C82 C85 -122.4(4) . . . . ?
C80 C68 C82 C86 108.7(4) . . . . ?
C80 C77 C75 C72 173.6(4) . . . . ?
C80 C77 C74 C71 -173.5(4) . . . . ?
C86 N94 C91 C85 -3.3(5) . . . . ?
C86 N94 C91 C99 173.5(4) . . . . ?
C91 N94 C86 N93 -168.6(4) . . . . ?
C91 N94 C86 C82 9.5(4) . . . . ?
C91 C85 C82 C68 -124.1(3) . . . . ?
C91 C85 C82 C80 161.1(4) . . . . ?
C91 C85 C82 C86 9.7(4) . . . . ?
C91 C85 C92 C101 2.5(6) . . . . ?
C91 C99 C108 C101 0.7(7) . . . . ?
C82 C68 C84 O89 -35.0(6) . . . . ?
C82 C68 C84 N90 146.7(3) . . . . ?
C82 C68 C80 C77 116.3(4) . . . . ?
C82 C85 C91 N94 -4.5(4) . . . . ?
C82 C85 C91 C99 178.5(4) . . . . ?
C82 C85 C92 C101 -179.6(4) . . . . ?
C82 C80 C77 C75 133.3(4) . . . . ?
C82 C80 C77 C74 -53.6(5) . . . . ?
C14 C15 C20 C27 -131.0(4) . . . . ?
C14 C15 C20 C28 53.2(6) . . . . ?
C14 C15 C13 C11 -115.4(4) . . . . ?
C17 N22 N23 C18 -2.8(5) . . . . ?
C17 N22 C29 C39 176.2(4) . . . . ?
C17 N22 C29 C40 -2.5(7) . . . . ?
C17 C14 C15 C19 -139.3(3) . . . . ?
C17 C14 C15 C20 -7.5(5) . . . . ?
C17 C14 C15 C13 111.4(4) . . . . ?
C17 C14 C18 N23 0.2(4) . . . . ?
C17 C14 C18 C24 -172.1(5) . . . . ?
C17 C14 C13 C15 -104.3(4) . . . . ?
C17 C14 C13 C11 9.4(6) . . . . ?
C77 C80 C82 C68 -111.7(4) . . . . ?
C77 C80 C82 C85 -4.9(6) . . . . ?
C77 C80 C82 C86 143.4(4) . . . . ?
C77 C75 C72 C70 -0.4(7) . . . . ?
C19 N26 C27 C20 -4.0(4) . . . . ?
C19 N26 C27 C36 174.7(4) . . . . ?
C19 C15 C20 C27 6.4(4) . . . . ?
C19 C15 C20 C28 -169.4(4) . . . . ?
C19 C15 C13 C14 -106.7(4) . . . . ?
C19 C15 C13 C11 138.0(4) . . . . ?
C92 C85 C91 N94 173.9(3) . . . . ?
C92 C85 C91 C99 -3.1(6) . . . . ?
C92 C85 C82 C68 57.7(6) . . . . ?
C92 C85 C82 C80 -17.0(7) . . . . ?
C92 C85 C82 C86 -168.4(4) . . . . ?
C92 C101 C108 C99 -1.2(7) . . . . ?
C15 C14 C17 O21 -34.0(6) . . . . ?
C15 C14 C17 N22 147.1(3) . . . . ?
C15 C14 C18 N23 -143.2(4) . . . . ?
C15 C14 C18 C24 44.5(7) . . . . ?
C15 C14 C13 C11 113.7(4) . . . . ?
C15 C20 C27 N26 -2.0(4) . . . . ?
C15 C20 C27 C36 179.2(4) . . . . ?
C15 C20 C28 C38 178.9(4) . . . . ?
C20 C15 C13 C14 109.3(4) . . . . ?
C20 C15 C13 C11 -6.1(6) . . . . ?
C20 C27 C36 C45 2.0(6) . . . . ?
C20 C28 C38 C45 -0.7(7) . . . . ?
C18 C14 C17 O21 177.1(4) . . . . ?
C18 C14 C17 N22 -1.8(4) . . . . ?
C18 C14 C15 C19 -0.1(6) . . . . ?
C18 C14 C15 C20 131.7(4) . . . . ?
C18 C14 C15 C13 -109.4(4) . . . . ?
C18 C14 C13 C15 118.7(4) . . . . ?
C18 C14 C13 C11 -127.6(4) . . . . ?
C11 C7 C4 C3 -0.8(7) . . . . ?
C11 C8 C5 C3 1.1(8) . . . . ?
C13 C14 C17 O21 32.6(6) . . . . ?
C13 C14 C17 N22 -146.3(3) . . . . ?
C13 C14 C15 C19 109.3(4) . . . . ?
C13 C14 C15 C20 -118.9(4) . . . . ?
C13 C14 C18 N23 143.5(4) . . . . ?
C13 C14 C18 C24 -28.8(7) . . . . ?
C13 C15 C20 C27 154.7(4) . . . . ?
C13 C15 C20 C28 -21.1(7) . . . . ?
C13 C11 C7 C4 174.8(4) . . . . ?
C13 C11 C8 C5 -174.9(4) . . . . ?
C98 N90 C84 O89 -3.6(6) . . . . ?
C98 N90 C84 C68 174.7(3) . . . . ?
C98 C105 C114 C121 1.2(8) . . . . ?
C98 C106 C116 C121 2.8(10) . . . . ?
C27 N26 C19 N25 -168.2(4) . . . . ?
C27 N26 C19 C15 8.0(4) . . . . ?
C27 C20 C28 C38 3.5(6) . . . . ?
C27 C36 C45 C38 0.9(7) . . . . ?
C70 C71 C74 C77 0.8(7) . . . . ?
C43 S33 N25 C19 94.4(4) . . . . ?
C43 C51 C58 C62 0.4(8) . . . . ?
C43 C52 C1 C62 -0.6(11) . . . . ?
C75 C77 C74 C71 -0.3(6) . . . . ?
C28 C20 C27 N26 174.5(3) . . . . ?
C28 C20 C27 C36 -4.3(6) . . . . ?
C28 C38 C45 C36 -1.5(8) . . . . ?
C29 N22 N23 C18 -177.4(3) . . . . ?
C29 N22 C17 O21 -2.3(7) . . . . ?
C29 N22 C17 C14 176.6(4) . . . . ?
C29 C39 C48 C55 1.0(10) . . . . ?
C29 C40 C50 C55 -3.1(12) . . . . ?
C71 C70 C72 C75 0.9(7) . . . . ?
C72 C70 C71 C74 -1.1(7) . . . . ?
C105 C98 C106 C116 -1.7(7) . . . . ?
C105 C114 C121 C116 -0.1(10) . . . . ?
C7 C11 C13 C14 53.4(5) . . . . ?
C7 C11 C13 C15 132.5(4) . . . . ?
C7 C11 C8 C5 -0.6(7) . . . . ?
C7 C4 C3 Br2 -177.9(4) . . . . ?
C7 C4 C3 C5 1.4(8) . . . . ?
C112 S103 N93 C86 99.9(4) . . . . ?
C112 C118 C124 C128 2.6(10) . . . . ?
C112 C119 C126 C128 -1.7(12) . . . . ?
C74 C77 C75 C72 0.1(6) . . . . ?
C87 C83 C68 C84 -172.9(4) . . . . ?
C87 C83 C68 C80 -29.0(6) . . . . ?
C87 C83 C68 C82 45.1(6) . . . . ?
C39 C29 C40 C50 2.3(9) . . . . ?
C39 C48 C55 C50 -1.9(13) . . . . ?
C8 C11 C13 C14 -132.3(4) . . . . ?
C8 C11 C13 C15 -53.2(5) . . . . ?
C8 C11 C7 C4 0.4(7) . . . . ?
C51 C43 C52 C1 -0.3(8) . . . . ?
C51 C58 C62 C1 -1.2(9) . . . . ?
C51 C58 C62 C64 178.9(6) . . . . ?
C4 C3 C5 C8 -1.5(8) . . . . ?
C106 C98 C105 C114 -0.3(7) . . . . ?
C114 C121 C116 C106 -1.9(11) . . . . ?
C58 C62 C1 C52 1.3(10) . . . . ?
C52 C43 C51 C58 0.4(7) . . . . ?
C118 C112 C119 C126 1.2(9) . . . . ?
C40 C29 C39 C48 -1.2(8) . . . . ?
C124 C128 C126 C119 2.5(12) . . . . ?
C48 C55 C50 C40 2.9(13) . . . . ?
C119 C112 C118 C124 -1.7(9) . . . . ?
C64 C62 C1 C52 -178.8(7) . . . . ?
C126 C128 C124 C118 -3.0(10) . . . . ?
C131 C128 C124 C118 176.6(7) . . . . ?
C131 C128 C126 C119 -177.1(7) . . . . ?

loop_
_smtbx_masks_void_nr
_smtbx_masks_void_average_x
_smtbx_masks_void_average_y
_smtbx_masks_void_average_z
_smtbx_masks_void_volume
_smtbx_masks_void_count_electrons
_smtbx_masks_void_content
1 0.000 0.000 0.000 267.3 75.7 ?
2 0.500 0.500 0.500 149.4 30.9 ?
